data_2218033
loop_
_publ_author_name
'Fan, Le-Qing'
'Wu, Ji-Huai'

_publ_section_title
(2,2'-Bipyridine-\k^2^<i>N</i>,<i>N</i>')iodido(pyrrolidine-1-dithiocarboxylato-\k^2^<i>S</i>,<i>S</i>')copper(II)
_journal_coeditor_code AT2555
_journal_issue 5
_journal_name_full 'Acta Crystallographica Section E'
_journal_page_first m639
_journal_paper_doi 10.1107/S1600536808008945
_journal_volume 64
_journal_year 2008
_chemical_formula_iupac '[Cu (C5 H8 N S2) I (C10 H8 N2)]'
_chemical_formula_moiety 'C15 H16 Cu I N3 S2'
_chemical_formula_sum 'C15 H16 Cu I N3 S2'
_chemical_formula_weight 492.87
_chemical_name_systematic
;
(2,2'-Bipyridine-\k^2^N,N')iodido(pyrrolidine-1-dithiocarboxylato-
\k^2^S,S')copper(II)
;
_space_group_IT_number 14
_symmetry_cell_setting monoclinic
_symmetry_space_group_name_Hall '-P 2ybc'
_symmetry_space_group_name_H-M 'P 1 21/c 1'
_atom_sites_solution_hydrogens geom
_atom_sites_solution_primary direct
_atom_sites_solution_secondary difmap
_audit_creation_method SHELXL-97
_cell_angle_alpha 90.00
_cell_angle_beta 98.399(10)
_cell_angle_gamma 90.00
_cell_formula_units_Z 4
_cell_length_a 6.606(3)
_cell_length_b 16.212(8)
_cell_length_c 16.405(8)
_cell_measurement_reflns_used 1823
_cell_measurement_temperature 293(2)
_cell_measurement_theta_max 27.4680
_cell_measurement_theta_min 2.5098
_cell_volume 1738.1(14)
_computing_cell_refinement 'CrystalClear (Rigaku, 2000)'
_computing_data_collection 'CrystalClear (Rigaku, 2000)'
_computing_data_reduction 'CrystalClear (Rigaku, 2000)'
_computing_molecular_graphics 'SHELXTL (Sheldrick, 2008)'
_computing_publication_material 'SHELXTL (Sheldrick, 2008)'
_computing_structure_refinement 'SHELXL97 (Sheldrick, 2008)'
_computing_structure_solution 'SHELXS97 (Sheldrick, 2008)'
_diffrn_ambient_temperature 293(2)
_diffrn_measured_fraction_theta_full 0.997
_diffrn_measured_fraction_theta_max 0.997
_diffrn_measurement_device_type 'Rigaku Mercury CCD'
_diffrn_measurement_method \w
_diffrn_radiation_monochromator 'Graphite Monochromator'
_diffrn_radiation_source 'Sealed Tube'
_diffrn_radiation_type MoK\a
_diffrn_radiation_wavelength 0.71073
_diffrn_reflns_av_R_equivalents 0.0294
_diffrn_reflns_av_sigmaI/netI 0.0318
_diffrn_reflns_limit_h_max 8
_diffrn_reflns_limit_h_min -8
_diffrn_reflns_limit_k_max 21
_diffrn_reflns_limit_k_min -20
_diffrn_reflns_limit_l_max 20
_diffrn_reflns_limit_l_min -21
_diffrn_reflns_number 13239
_diffrn_reflns_theta_full 27.50
_diffrn_reflns_theta_max 27.50
_diffrn_reflns_theta_min 2.51
_diffrn_standards_decay_% 0
_diffrn_standards_interval_count 0
_diffrn_standards_interval_time 0
_diffrn_standards_number 0
_exptl_absorpt_coefficient_mu 3.271
_exptl_absorpt_correction_T_max 1.0000
_exptl_absorpt_correction_T_min 0.7222
_exptl_absorpt_correction_type multi-scan
_exptl_absorpt_process_details '(CrystalClear; Rigaku, 2000)'
_exptl_crystal_colour Black
_exptl_crystal_density_diffrn 1.883
_exptl_crystal_density_method 'not measured'
_exptl_crystal_description Prism
_exptl_crystal_F_000 964
_exptl_crystal_size_max 0.2000
_exptl_crystal_size_mid 0.2000
_exptl_crystal_size_min 0.1000
_refine_diff_density_max 0.539
_refine_diff_density_min -0.634
_refine_ls_extinction_method none
_refine_ls_goodness_of_fit_ref 1.071
_refine_ls_hydrogen_treatment constr
_refine_ls_matrix_type full
_refine_ls_number_parameters 199
_refine_ls_number_reflns 3983
_refine_ls_number_restraints 0
_refine_ls_restrained_S_all 1.071
_refine_ls_R_factor_all 0.0439
_refine_ls_R_factor_gt 0.0338
_refine_ls_shift/su_max 0.001
_refine_ls_shift/su_mean 0.000
_refine_ls_structure_factor_coef Fsqd
_refine_ls_weighting_details 'calc w=1/[\s^2^(Fo^2^)+(0.041P)^2^+0.011P] where P=(Fo^2^+2Fc^2^)/3'
_refine_ls_weighting_scheme calc
_refine_ls_wR_factor_gt 0.0787
_refine_ls_wR_factor_ref 0.0848
_reflns_number_gt 3326
_reflns_number_total 3983
_reflns_threshold_expression I>2\s(I)
_cod_data_source_file at2555.cif
_cod_data_source_block I
_cod_original_cell_volume 1738.3(15)
_cod_original_sg_symbol_H-M 'P 21/c'
_cod_database_code 2218033
_cod_database_fobs_code 2218033

loop_
_symmetry_equiv_pos_as_xyz
'x, y, z'
'-x, y+1/2, -z+1/2'
'-x, -y, -z'
'x, -y-1/2, z-1/2'

loop_
_atom_site_type_symbol
_atom_site_label
_atom_site_fract_x
_atom_site_fract_y
_atom_site_fract_z
_atom_site_U_iso_or_equiv
_atom_site_adp_type
_atom_site_calc_flag
_atom_site_refinement_flags
_atom_site_occupancy
Cu Cu1 0.47246(6) 0.43996(2) 0.34106(3) 0.03678(12) Uani d . 1
I I1 0.22688(4) 0.387568(15) 0.190445(15) 0.04821(10) Uani d . 1
S S1 0.37645(15) 0.34944(6) 0.43793(6) 0.0475(2) Uani d . 1
S S2 0.74152(13) 0.34585(6) 0.36071(6) 0.0419(2) Uani d . 1
N N1 0.6415(4) 0.22460(17) 0.45729(17) 0.0400(7) Uani d . 1
N N2 0.3012(4) 0.53917(17) 0.36333(17) 0.0383(6) Uani d . 1
N N3 0.6083(4) 0.52693(16) 0.28057(17) 0.0368(6) Uani d . 1
C C1 0.5952(5) 0.2977(2) 0.4244(2) 0.0364(7) Uani d . 1
C C2 0.5177(6) 0.1803(2) 0.5103(2) 0.0485(9) Uani d . 1
H H2A 0.3908 0.1609 0.4789 0.058 Uiso calc R 1
H H2B 0.4865 0.2152 0.5548 0.058 Uiso calc R 1
C C3 0.6532(9) 0.1087(3) 0.5431(4) 0.0826(16) Uani d . 1
H H3A 0.7337 0.1227 0.5955 0.099 Uiso calc R 1
H H3B 0.5716 0.0603 0.5504 0.099 Uiso calc R 1
C C4 0.7884(8) 0.0936(3) 0.4791(3) 0.0711(13) Uani d . 1
H H4A 0.7235 0.0559 0.4373 0.085 Uiso calc R 1
H H4B 0.9180 0.0701 0.5039 0.085 Uiso calc R 1
C C5 0.8212(6) 0.1769(2) 0.4417(3) 0.0512(10) Uani d . 1
H H5A 0.9469 0.2021 0.4682 0.061 Uiso calc R 1
H H5B 0.8262 0.1721 0.3831 0.061 Uiso calc R 1
C C6 0.1427(6) 0.5395(2) 0.4055(2) 0.0497(9) Uani d . 1
H H6A 0.1079 0.4906 0.4297 0.060 Uiso calc R 1
C C7 0.0283(7) 0.6094(3) 0.4148(2) 0.0549(11) Uani d . 1
H H7A -0.0793 0.6080 0.4455 0.066 Uiso calc R 1
C C8 0.0778(6) 0.6805(3) 0.3777(2) 0.0549(11) Uani d . 1
H H8A 0.0025 0.7283 0.3822 0.066 Uiso calc R 1
C C9 0.2389(6) 0.6810(2) 0.3336(2) 0.0501(9) Uani d . 1
H H9A 0.2730 0.7291 0.3079 0.060 Uiso calc R 1
C C10 0.3503(5) 0.60970(19) 0.3277(2) 0.0369(7) Uani d . 1
C C11 0.5251(5) 0.60319(19) 0.2813(2) 0.0351(7) Uani d . 1
C C12 0.6013(6) 0.6680(2) 0.2401(2) 0.0458(9) Uani d . 1
H H12A 0.5432 0.7202 0.2411 0.055 Uiso calc R 1
C C13 0.7627(6) 0.6551(3) 0.1978(2) 0.0522(10) Uani d . 1
H H13A 0.8167 0.6986 0.1708 0.063 Uiso calc R 1
C C14 0.8441(6) 0.5771(2) 0.1955(2) 0.0497(9) Uani d . 1
H H14A 0.9515 0.5667 0.1661 0.060 Uiso calc R 1
C C15 0.7631(5) 0.5149(2) 0.2378(2) 0.0428(8) Uani d . 1
H H15A 0.8183 0.4622 0.2365 0.051 Uiso calc R 1

loop_
_atom_site_aniso_label
_atom_site_aniso_U_11
_atom_site_aniso_U_22
_atom_site_aniso_U_33
_atom_site_aniso_U_12
_atom_site_aniso_U_13
_atom_site_aniso_U_23
Cu1 0.0405(2) 0.0267(2) 0.0451(2) 0.00447(16) 0.01283(19) 0.00300(16)
I1 0.04930(17) 0.04100(16) 0.05259(17) -0.00012(10) 0.00166(12) -0.00718(10)
S1 0.0485(5) 0.0420(5) 0.0574(6) 0.0155(4) 0.0255(5) 0.0126(4)
S2 0.0394(5) 0.0381(5) 0.0508(5) 0.0054(4) 0.0154(4) 0.0079(4)
N1 0.0428(16) 0.0355(16) 0.0437(16) 0.0073(12) 0.0125(13) 0.0047(12)
N2 0.0435(16) 0.0343(15) 0.0379(15) 0.0081(12) 0.0084(13) 0.0008(11)
N3 0.0400(15) 0.0280(14) 0.0430(15) 0.0001(11) 0.0076(13) -0.0002(11)
C1 0.0398(17) 0.0344(18) 0.0357(17) 0.0029(14) 0.0081(15) -0.0011(13)
C2 0.053(2) 0.045(2) 0.049(2) 0.0033(17) 0.0125(18) 0.0156(16)
C3 0.094(4) 0.052(3) 0.107(4) 0.018(3) 0.030(3) 0.031(3)
C4 0.095(4) 0.038(2) 0.083(3) 0.020(2) 0.021(3) 0.009(2)
C5 0.049(2) 0.046(2) 0.061(2) 0.0199(17) 0.0170(19) 0.0053(18)
C6 0.054(2) 0.050(2) 0.048(2) 0.0113(18) 0.0144(18) 0.0037(17)
C7 0.055(2) 0.065(3) 0.047(2) 0.022(2) 0.0126(19) -0.0027(18)
C8 0.061(2) 0.048(2) 0.054(2) 0.023(2) 0.001(2) -0.0090(18)
C9 0.063(2) 0.034(2) 0.049(2) 0.0139(17) -0.0024(19) -0.0033(16)
C10 0.0429(18) 0.0295(17) 0.0362(17) 0.0049(13) -0.0008(15) -0.0031(13)
C11 0.0372(17) 0.0292(17) 0.0363(17) -0.0012(13) -0.0031(14) 0.0011(13)
C12 0.051(2) 0.0270(18) 0.057(2) 0.0008(15) 0.0004(19) 0.0038(15)
C13 0.054(2) 0.044(2) 0.059(2) -0.0094(18) 0.010(2) 0.0128(17)
C14 0.052(2) 0.048(2) 0.052(2) -0.0051(18) 0.0155(18) 0.0043(17)
C15 0.0446(19) 0.037(2) 0.049(2) -0.0012(15) 0.0147(17) -0.0015(15)

loop_
_atom_type_symbol
_atom_type_description
_atom_type_scat_dispersion_real
_atom_type_scat_dispersion_imag
_atom_type_scat_source
C C 0.0033 0.0016 'International Tables Vol C Tables 4.2.6.8 and 6.1.1.4'
H H 0.0000 0.0000 'International Tables Vol C Tables 4.2.6.8 and 6.1.1.4'
N N 0.0061 0.0033 'International Tables Vol C Tables 4.2.6.8 and 6.1.1.4'
S S 0.1246 0.1234 'International Tables Vol C Tables 4.2.6.8 and 6.1.1.4'
Cu Cu 0.3201 1.2651 'International Tables Vol C Tables 4.2.6.8 and 6.1.1.4'
I I -0.4742 1.8119 'International Tables Vol C Tables 4.2.6.8 and 6.1.1.4'

loop_
_geom_angle_atom_site_label_1
_geom_angle_atom_site_label_2
_geom_angle_atom_site_label_3
_geom_angle
N3 Cu1 N2 80.44(12)
N3 Cu1 S1 165.74(8)
N2 Cu1 S1 99.36(9)
N3 Cu1 S2 98.11(9)
N2 Cu1 S2 158.17(8)
S1 Cu1 S2 76.71(4)
N3 Cu1 I1 91.12(8)
N2 Cu1 I1 97.42(8)
S1 Cu1 I1 103.02(4)
S2 Cu1 I1 104.39(4)
C1 S1 Cu1 84.31(12)
C1 S2 Cu1 84.01(12)
C1 N1 C2 124.5(3)
C1 N1 C5 123.1(3)
C2 N1 C5 112.3(3)
C6 N2 C10 118.6(3)
C6 N2 Cu1 126.6(3)
C10 N2 Cu1 114.8(2)
C15 N3 C11 118.7(3)
C15 N3 Cu1 126.0(2)
C11 N3 Cu1 115.1(2)
N1 C1 S2 122.8(3)
N1 C1 S1 122.4(3)
S2 C1 S1 114.70(19)
N1 C2 C3 103.5(3)
N1 C2 H2A 111.1
C3 C2 H2A 111.1
N1 C2 H2B 111.1
C3 C2 H2B 111.1
H2A C2 H2B 109.0
C4 C3 C2 105.0(4)
C4 C3 H3A 110.8
C2 C3 H3A 110.8
C4 C3 H3B 110.8
C2 C3 H3B 110.8
H3A C3 H3B 108.8
C3 C4 C5 105.9(4)
C3 C4 H4A 110.5
C5 C4 H4A 110.5
C3 C4 H4B 110.5
C5 C4 H4B 110.5
H4A C4 H4B 108.7
N1 C5 C4 103.4(3)
N1 C5 H5A 111.1
C4 C5 H5A 111.1
N1 C5 H5B 111.1
C4 C5 H5B 111.1
H5A C5 H5B 109.0
N2 C6 C7 122.9(4)
N2 C6 H6A 118.6
C7 C6 H6A 118.6
C8 C7 C6 118.2(4)
C8 C7 H7A 120.9
C6 C7 H7A 120.9
C7 C8 C9 119.7(4)
C7 C8 H8A 120.2
C9 C8 H8A 120.2
C8 C9 C10 119.7(4)
C8 C9 H9A 120.2
C10 C9 H9A 120.2
N2 C10 C9 121.0(4)
N2 C10 C11 114.8(3)
C9 C10 C11 124.1(3)
N3 C11 C12 120.8(3)
N3 C11 C10 114.8(3)
C12 C11 C10 124.4(3)
C13 C12 C11 119.8(3)
C13 C12 H12A 120.1
C11 C12 H12A 120.1
C12 C13 C14 119.3(4)
C12 C13 H13A 120.3
C14 C13 H13A 120.3
C15 C14 C13 118.5(4)
C15 C14 H14A 120.7
C13 C14 H14A 120.7
N3 C15 C14 122.8(4)
N3 C15 H15A 118.6
C14 C15 H15A 118.6

loop_
_geom_bond_atom_site_label_1
_geom_bond_atom_site_label_2
_geom_bond_distance
Cu1 N3 2.010(3)
Cu1 N2 2.030(3)
Cu1 S1 2.3185(12)
Cu1 S2 2.3289(13)
Cu1 I1 2.8789(11)
S1 C1 1.713(3)
S2 C1 1.712(3)
N1 C1 1.319(4)
N1 C2 1.466(4)
N1 C5 1.471(4)
N2 C6 1.337(5)
N2 C10 1.345(4)
N3 C15 1.336(4)
N3 C11 1.354(4)
C2 C3 1.516(5)
C2 H2A 0.9700
C2 H2B 0.9700
C3 C4 1.495(7)
C3 H3A 0.9700
C3 H3B 0.9700
C4 C5 1.511(5)
C4 H4A 0.9700
C4 H4B 0.9700
C5 H5A 0.9700
C5 H5B 0.9700
C6 C7 1.382(5)
C6 H6A 0.9300
C7 C8 1.365(6)
C7 H7A 0.9300
C8 C9 1.371(6)
C8 H8A 0.9300
C9 C10 1.381(5)
C9 H9A 0.9300
C10 C11 1.476(5)
C11 C12 1.384(5)
C12 C13 1.371(5)
C12 H12A 0.9300
C13 C14 1.377(6)
C13 H13A 0.9300
C14 C15 1.375(5)
C14 H14A 0.9300
C15 H15A 0.9300
